data_2216425
loop_
_publ_author_name
'Guo-Feng Chen'
'Jing Hu'
'Guo-Chun Ma'

_publ_section_title 1-Oxo-<i>N</i>-(2-pyridyl)-2,6,7-trioxa-1-phosphabicyclo[2.2.2]octane-4-carboxamide
_journal_coeditor_code DN2280
_journal_issue 12
_journal_name_full 'Acta Crystallographica Section E'
_journal_page_first o4894
_journal_page_last o4894
_journal_paper_doi 10.1107/S160053680706120X
_journal_volume 63
_journal_year 2007
_chemical_formula_iupac 'C10 H11 N2 O5 P'
_chemical_formula_moiety 'C10 H11 N2 O5 P'
_chemical_formula_sum 'C10 H11 N2 O5 P'
_chemical_formula_weight 270.18
_chemical_melting_point 504.0(10)
_chemical_name_systematic
;
1-Oxo-N-(2-pyridyl)-2,6,7-trioxa-1-phosphabicyclo[2.2.2]octane-4-carboxamide
;
_space_group_IT_number 14
_symmetry_cell_setting monoclinic
_symmetry_space_group_name_Hall '-P 2yn'
_symmetry_space_group_name_H-M 'P 1 21/n 1'
_atom_sites_solution_hydrogens geom
_atom_sites_solution_primary direct
_atom_sites_solution_secondary difmap
_audit_creation_method SHELXL-97
_cell_angle_alpha 90.00
_cell_angle_beta 90.427(8)
_cell_angle_gamma 90.00
_cell_formula_units_Z 4
_cell_length_a 5.915(3)
_cell_length_b 11.960(6)
_cell_length_c 17.678(8)
_cell_measurement_reflns_used 1990
_cell_measurement_temperature 294(2)
_cell_measurement_theta_max 25.09
_cell_measurement_theta_min 2.87
_cell_volume 1250.6(11)
_computing_cell_refinement 'SAINT (Bruker, 1997)'
_computing_data_collection 'SMART (Bruker, 1997)'
_computing_data_reduction 'SAINT (Bruker, 1997)'
_computing_molecular_graphics
;
ORTEPIII (Burnett & Johnson, 1996), ORTEP-3 for Windows (Farrugia,
1997)
and PLATON (Spek, 2003)
;
_computing_publication_material SHELXL-97
_computing_structure_refinement 'SHELXL97 (Sheldrick, 1997)'
_computing_structure_solution 'SHELXS97 (Sheldrick, 1997)'
_diffrn_ambient_temperature 294(2)
_diffrn_measured_fraction_theta_full 1.000
_diffrn_measured_fraction_theta_max 1.000
_diffrn_measurement_device_type 'Bruker SMART CCD area-detector'
_diffrn_measurement_method '\f and \w scans'
_diffrn_radiation_monochromator graphite
_diffrn_radiation_source 'fine-focus sealed tube'
_diffrn_radiation_type MoK\a
_diffrn_radiation_wavelength 0.71073
_diffrn_reflns_av_R_equivalents 0.0351
_diffrn_reflns_av_sigmaI/netI 0.0393
_diffrn_reflns_limit_h_max 7
_diffrn_reflns_limit_h_min -3
_diffrn_reflns_limit_k_max 14
_diffrn_reflns_limit_k_min -14
_diffrn_reflns_limit_l_max 21
_diffrn_reflns_limit_l_min -20
_diffrn_reflns_number 6101
_diffrn_reflns_theta_full 25.02
_diffrn_reflns_theta_max 25.02
_diffrn_reflns_theta_min 2.06
_exptl_absorpt_coefficient_mu 0.235
_exptl_absorpt_correction_T_max 0.957
_exptl_absorpt_correction_T_min 0.938
_exptl_absorpt_correction_type multi-scan
_exptl_absorpt_process_details '(SADABS; Sheldrick, 1996)'
_exptl_crystal_colour Colorless
_exptl_crystal_density_diffrn 1.435
_exptl_crystal_density_method 'not measured'
_exptl_crystal_description Needle
_exptl_crystal_F_000 560
_exptl_crystal_size_max 0.24
_exptl_crystal_size_mid 0.20
_exptl_crystal_size_min 0.16
_refine_diff_density_max 0.206
_refine_diff_density_min -0.256
_refine_ls_extinction_method none
_refine_ls_goodness_of_fit_ref 1.016
_refine_ls_hydrogen_treatment constr
_refine_ls_matrix_type full
_refine_ls_number_parameters 163
_refine_ls_number_reflns 2190
_refine_ls_number_restraints 0
_refine_ls_restrained_S_all 1.016
_refine_ls_R_factor_all 0.0665
_refine_ls_R_factor_gt 0.0393
_refine_ls_shift/su_max 0.000
_refine_ls_shift/su_mean 0.000
_refine_ls_structure_factor_coef Fsqd
_refine_ls_weighting_details 'calc w=1/[\s^2^(Fo^2^)+(0.0426P)^2^+0.4588P] where P=(Fo^2^+2Fc^2^)/3'
_refine_ls_weighting_scheme calc
_refine_ls_wR_factor_gt 0.0895
_refine_ls_wR_factor_ref 0.1015
_reflns_number_gt 1533
_reflns_number_total 2190
_reflns_threshold_expression I>2\s(I)
_cod_data_source_file dn2280.cif
_cod_data_source_block I
_cod_depositor_comments
;
The following automatic conversions were performed:
'_symmetry_cell_setting' value 'Monoclinic' changed to 'monoclinic'
according to '/home/saulius/struct/CIF-dictionaries/cif_core.dic'
dictionary named 'cif_core.dic' version 2.4.1 from 2010-06-29.

Automatic conversion script
Id: cif_fix_enum 1527 2010-12-29 10:47:43Z saulius 

The following automatic conversions were performed:

'_symmetry_cell_setting' value 'Monoclinic' changed to 'monoclinic'
according to /home/saulius/struct/CIF-dictionaries/cif_core.dic
dictionary named 'cif_core.dic' version 2.4.1 from 2010-06-29.

Automatic conversion script
Id: cif_fix_values 1715 2011-07-08 13:25:40Z adriana 
;
_cod_original_cell_volume 1250.5(10)
_cod_original_sg_symbol_H-M 'P 21/n'
_cod_original_formula_sum 'C10 H11 N2 O5 P '
_cod_database_code 2216425
_cod_database_fobs_code 2216425

loop_
_symmetry_equiv_pos_as_xyz
'x, y, z'
'-x+1/2, y+1/2, -z+1/2'
'-x, -y, -z'
'x-1/2, -y-1/2, z-1/2'

loop_
_atom_site_type_symbol
_atom_site_label
_atom_site_fract_x
_atom_site_fract_y
_atom_site_fract_z
_atom_site_U_iso_or_equiv
_atom_site_adp_type
_atom_site_calc_flag
_atom_site_refinement_flags
_atom_site_occupancy
P P1 1.17487(12) 0.19592(5) 0.80268(4) 0.0441(2) Uani d . 1
O O1 1.2807(4) 0.09392(14) 0.77026(11) 0.0651(6) Uani d . 1
O O2 1.0133(3) 0.26256(15) 0.74607(9) 0.0573(5) Uani d . 1
O O3 1.3517(3) 0.28690(14) 0.83324(10) 0.0526(5) Uani d . 1
O O4 1.0184(3) 0.17106(13) 0.87459(10) 0.0600(6) Uani d . 1
O O5 0.7430(3) 0.47232(14) 0.95608(9) 0.0497(5) Uani d . 1
N N1 0.9131(3) 0.58464(16) 0.86551(11) 0.0444(5) Uani d . 1
H H1 0.9923 0.5819 0.8250 0.053 Uiso calc R 1
N N2 0.9907(4) 0.77507(18) 0.86938(12) 0.0536(6) Uani d . 1
C C1 0.9069(4) 0.3651(2) 0.77778(12) 0.0404(6) Uani d . 1
H H1A 0.7436 0.3589 0.7745 0.048 Uiso calc R 1
H H1B 0.9530 0.4300 0.7488 0.048 Uiso calc R 1
C C2 1.2475(4) 0.38963(19) 0.86565(13) 0.0374(6) Uani d . 1
H H2A 1.2950 0.4546 0.8370 0.045 Uiso calc R 1
H H2B 1.2974 0.3992 0.9176 0.045 Uiso calc R 1
C C3 0.9103(4) 0.27196(18) 0.90771(13) 0.0389(6) Uani d . 1
H H3A 0.9560 0.2795 0.9603 0.047 Uiso calc R 1
H H3B 0.7472 0.2639 0.9059 0.047 Uiso calc R 1
C C4 0.9817(4) 0.37935(18) 0.86264(11) 0.0319(5) Uani d . 1
C C5 0.8658(4) 0.48371(19) 0.89979(12) 0.0349(5) Uani d . 1
C C6 0.8439(4) 0.6941(2) 0.89033(12) 0.0397(6) Uani d . 1
C C7 0.6406(5) 0.7139(2) 0.93044(14) 0.0478(7) Uani d . 1
H H7 0.5436 0.6558 0.9433 0.057 Uiso calc R 1
C C8 0.5930(6) 0.8248(2) 0.94968(17) 0.0658(8) Uani d . 1
H H8 0.4611 0.8419 0.9756 0.079 Uiso calc R 1
C C9 0.7444(6) 0.9108(2) 0.92991(17) 0.0742(10) Uani d . 1
H H9 0.7161 0.9847 0.9433 0.089 Uiso calc R 1
C C10 0.9379(6) 0.8820(2) 0.88971(17) 0.0639(8) Uani d . 1
H H10 1.0366 0.9389 0.8760 0.077 Uiso calc R 1

loop_
_atom_site_aniso_label
_atom_site_aniso_U_11
_atom_site_aniso_U_22
_atom_site_aniso_U_33
_atom_site_aniso_U_12
_atom_site_aniso_U_13
_atom_site_aniso_U_23
P1 0.0488(4) 0.0409(4) 0.0429(4) -0.0003(3) 0.0156(3) -0.0054(3)
O1 0.0826(14) 0.0475(11) 0.0658(12) 0.0070(10) 0.0318(11) -0.0084(9)
O2 0.0677(12) 0.0643(12) 0.0397(9) 0.0073(11) -0.0019(9) -0.0171(9)
O3 0.0337(9) 0.0532(11) 0.0712(12) 0.0068(8) 0.0079(9) -0.0149(9)
O4 0.0803(14) 0.0377(10) 0.0627(12) 0.0021(10) 0.0353(11) 0.0008(8)
O5 0.0502(10) 0.0512(10) 0.0480(10) 0.0028(9) 0.0241(9) 0.0011(8)
N1 0.0511(13) 0.0429(12) 0.0393(11) 0.0051(10) 0.0182(10) 0.0021(9)
N2 0.0591(15) 0.0451(13) 0.0566(14) -0.0007(12) 0.0080(12) 0.0053(10)
C1 0.0368(13) 0.0495(14) 0.0348(12) -0.0031(12) 0.0014(10) -0.0018(11)
C2 0.0305(12) 0.0400(13) 0.0418(13) -0.0024(11) 0.0035(10) -0.0031(10)
C3 0.0389(13) 0.0423(13) 0.0356(12) 0.0001(11) 0.0102(11) -0.0003(10)
C4 0.0265(11) 0.0394(12) 0.0299(11) -0.0038(10) 0.0045(9) 0.0001(10)
C5 0.0290(12) 0.0426(13) 0.0332(12) -0.0017(11) 0.0032(10) -0.0003(10)
C6 0.0463(15) 0.0413(13) 0.0315(12) 0.0075(12) -0.0010(11) 0.0021(11)
C7 0.0483(15) 0.0492(16) 0.0459(14) 0.0093(13) 0.0062(12) 0.0015(12)
C8 0.074(2) 0.0610(19) 0.0628(18) 0.0213(17) 0.0173(16) -0.0014(15)
C9 0.111(3) 0.0441(17) 0.067(2) 0.0182(19) 0.011(2) -0.0057(15)
C10 0.081(2) 0.0439(16) 0.0671(19) -0.0003(16) 0.0041(17) 0.0030(14)

loop_
_atom_type_symbol
_atom_type_description
_atom_type_scat_dispersion_real
_atom_type_scat_dispersion_imag
_atom_type_scat_source
C C 0.0033 0.0016 'International Tables Vol C Tables 4.2.6.8 and 6.1.1.4'
H H 0.0000 0.0000 'International Tables Vol C Tables 4.2.6.8 and 6.1.1.4'
N N 0.0061 0.0033 'International Tables Vol C Tables 4.2.6.8 and 6.1.1.4'
O O 0.0106 0.0060 'International Tables Vol C Tables 4.2.6.8 and 6.1.1.4'
P P 0.1023 0.0942 'International Tables Vol C Tables 4.2.6.8 and 6.1.1.4'

loop_
_geom_angle_atom_site_label_1
_geom_angle_atom_site_label_2
_geom_angle_atom_site_label_3
_geom_angle
O1 P1 O2 114.87(11)
O1 P1 O3 114.31(11)
O2 P1 O3 105.03(10)
O1 P1 O4 113.57(10)
O2 P1 O4 104.09(11)
O3 P1 O4 103.75(10)
C1 O2 P1 115.39(14)
C2 O3 P1 114.78(14)
C3 O4 P1 114.41(13)
C5 N1 C6 127.01(18)
C5 N1 H1 116.5
C6 N1 H1 116.5
C6 N2 C10 116.7(2)
O2 C1 C4 109.39(18)
O2 C1 H1A 109.8
C4 C1 H1A 109.8
O2 C1 H1B 109.8
C4 C1 H1B 109.8
H1A C1 H1B 108.2
O3 C2 C4 109.72(17)
O3 C2 H2A 109.7
C4 C2 H2A 109.7
O3 C2 H2B 109.7
C4 C2 H2B 109.7
H2A C2 H2B 108.2
O4 C3 C4 110.22(17)
O4 C3 H3A 109.6
C4 C3 H3A 109.6
O4 C3 H3B 109.6
C4 C3 H3B 109.6
H3A C3 H3B 108.1
C1 C4 C5 111.41(18)
C1 C4 C3 108.71(18)
C5 C4 C3 108.52(16)
C1 C4 C2 108.34(17)
C5 C4 C2 111.24(17)
C3 C4 C2 108.56(18)
O5 C5 N1 124.6(2)
O5 C5 C4 120.5(2)
N1 C5 C4 114.89(18)
N2 C6 C7 124.3(2)
N2 C6 N1 112.5(2)
C7 C6 N1 123.2(2)
C8 C7 C6 116.9(3)
C8 C7 H7 121.6
C6 C7 H7 121.6
C7 C8 C9 120.2(3)
C7 C8 H8 119.9
C9 C8 H8 119.9
C10 C9 C8 118.1(3)
C10 C9 H9 120.9
C8 C9 H9 120.9
N2 C10 C9 123.8(3)
N2 C10 H10 118.1
C9 C10 H10 118.1

loop_
_geom_bond_atom_site_label_1
_geom_bond_atom_site_label_2
_geom_bond_distance
P1 O1 1.4879(18)
P1 O2 1.592(2)
P1 O3 1.6003(19)
P1 O4 1.6058(18)
O2 C1 1.490(3)
O3 C2 1.491(3)
O4 C3 1.488(3)
O5 C5 1.244(2)
N1 C5 1.380(3)
N1 C6 1.441(3)
N1 H1 0.8600
N2 C6 1.354(3)
N2 C10 1.365(3)
C1 C4 1.570(3)
C1 H1A 0.9700
C1 H1B 0.9700
C2 C4 1.577(3)
C2 H2A 0.9700
C2 H2B 0.9700
C3 C4 1.571(3)
C3 H3A 0.9700
C3 H3B 0.9700
C4 C5 1.571(3)
C6 C7 1.421(4)
C7 C8 1.399(4)
C7 H7 0.9300
C8 C9 1.410(4)
C8 H8 0.9300
C9 C10 1.395(4)
C9 H9 0.9300
C10 H10 0.9300

loop_
_geom_hbond_atom_site_label_D
_geom_hbond_atom_site_label_H
_geom_hbond_atom_site_label_A
_geom_hbond_site_symmetry_A
_geom_hbond_distance_DH
_geom_hbond_distance_HA
_geom_hbond_distance_DA
_geom_hbond_angle_DHA
N1 H1 O1 2_756 0.86 2.17 3.020(3) 172.0
